data_7101303
loop_
_publ_author_name
D.Ray
G.Aromi
P.K.Nanda

_publ_section_title
;
Tetranuclear Cu(II) complex supported by a central \m4-1,1,3,3 azide
bridge
;
_journal_issue 30
_journal_name_full 'Chemical Communications'
_journal_paper_doi 10.1039/b604502b
_journal_year 2006
_chemical_formula_sum 'C60 H98 Cl Cu4 N11 O22'
_chemical_formula_weight 1614.52
_chemical_name_systematic
;
?
;
_space_group_IT_number 12
_symmetry_cell_setting monoclinic
_symmetry_space_group_name_Hall '-C 2y'
_symmetry_space_group_name_H-M 'C 1 2/m 1'
_atom_sites_solution_hydrogens geom
_atom_sites_solution_primary direct
_atom_sites_solution_secondary difmap
_audit_creation_method SHELXL-97
_cell_angle_alpha 90.00
_cell_angle_beta 103.600(2)
_cell_angle_gamma 90.00
_cell_formula_units_Z 2
_cell_length_a 14.7689(4)
_cell_length_b 18.0119(8)
_cell_length_c 13.5174(9)
_cell_measurement_reflns_used 25
_cell_measurement_temperature 293(2)
_cell_volume 3495.0(3)
_computing_cell_refinement cad4
_computing_data_collection cad4
_computing_data_reduction cad4
_computing_structure_refinement 'SHELXL-97 (Sheldrick, 1997)'
_computing_structure_solution 'SHELXS-97 (Sheldrick, 1990)'
_diffrn_ambient_temperature 293(2)
_diffrn_measured_fraction_theta_full 0.969
_diffrn_measured_fraction_theta_max 0.969
_diffrn_measurement_device_type cad4
_diffrn_measurement_method /W-scan
_diffrn_radiation_monochromator graphite
_diffrn_radiation_source 'fine-focus sealed tube'
_diffrn_radiation_type MoK\a
_diffrn_radiation_wavelength 0.71073
_diffrn_reflns_av_R_equivalents 0.1559
_diffrn_reflns_av_sigmaI/netI 0.1418
_diffrn_reflns_limit_h_max 17
_diffrn_reflns_limit_h_min -12
_diffrn_reflns_limit_k_max 13
_diffrn_reflns_limit_k_min -21
_diffrn_reflns_limit_l_max 15
_diffrn_reflns_limit_l_min -16
_diffrn_reflns_number 5955
_diffrn_reflns_theta_full 24.97
_diffrn_reflns_theta_max 24.97
_diffrn_reflns_theta_min 2.16
_diffrn_standards_decay_% 0
_diffrn_standards_interval_time 60
_diffrn_standards_number 25
_exptl_absorpt_coefficient_mu 1.320
_exptl_absorpt_correction_type none
_exptl_crystal_colour Green
_exptl_crystal_density_diffrn 1.504
_exptl_crystal_density_method 'not measured'
_exptl_crystal_description Plate
_exptl_crystal_F_000 1624
_exptl_crystal_size_max 0.36
_exptl_crystal_size_mid 0.32
_exptl_crystal_size_min 0.20
_refine_diff_density_max 0.899
_refine_diff_density_min -0.980
_refine_diff_density_rms 0.118
_refine_ls_extinction_method none
_refine_ls_goodness_of_fit_ref 0.997
_refine_ls_hydrogen_treatment constr
_refine_ls_matrix_type full
_refine_ls_number_parameters 241
_refine_ls_number_reflns 3079
_refine_ls_number_restraints 0
_refine_ls_restrained_S_all 0.997
_refine_ls_R_factor_all 0.1459
_refine_ls_R_factor_gt 0.0810
_refine_ls_shift/su_max 0.000
_refine_ls_shift/su_mean 0.000
_refine_ls_structure_factor_coef Fsqd
_refine_ls_weighting_details 'calc w=1/[\s^2^(Fo^2^)+(0.1232P)^2^+0.0000P] where P=(Fo^2^+2Fc^2^)/3'
_refine_ls_weighting_scheme calc
_refine_ls_wR_factor_gt 0.1915
_refine_ls_wR_factor_ref 0.2343
_reflns_number_gt 1620
_reflns_number_total 3079
_reflns_threshold_expression >2sigma(I)
_cod_data_source_file b604502b.txt
_cod_depositor_comments
;
The following automatic conversions were performed:
'_symmetry_cell_setting' value 'Monoclinic' changed to 'monoclinic'
according to '/home/saulius/struct/CIF-dictionaries/cif_core.dic'
dictionary named 'cif_core.dic' version 2.4.1 from 2010-06-29.

Automatic conversion script
Id: cif_fix_enum 1527 2010-12-29 10:47:43Z saulius 
;
_cod_original_sg_symbol_H-M C2/m
_cod_database_code 7101303

loop_
_symmetry_equiv_pos_as_xyz
'x, y, z'
'-x, y, -z'
'x+1/2, y+1/2, z'
'-x+1/2, y+1/2, -z'
'-x, -y, -z'
'x, -y, z'
'-x+1/2, -y+1/2, -z'
'x+1/2, -y+1/2, z'

loop_
_atom_site_label
_atom_site_type_symbol
_atom_site_fract_x
_atom_site_fract_y
_atom_site_fract_z
_atom_site_U_iso_or_equiv
_atom_site_adp_type
_atom_site_occupancy
_atom_site_symmetry_multiplicity
_atom_site_calc_flag
_atom_site_refinement_flags
Cu1 Cu 0.18554(6) 0.41237(5) 0.10904(6) 0.0553(4) Uani 1 1 d .
O1 O 0.2618(5) 0.5000 0.0910(4) 0.0497(15) Uani 1 2 d S
O2 O 0.1662(4) 0.3905(3) -0.0303(4) 0.0694(15) Uani 1 1 d .
O3A O 0.2485(12) 0.5000 0.8689(11) 0.058(4) Uiso 0.50 2 d SP
O3B O 0.2078(15) 0.5000 0.8506(14) 0.079(6) Uiso 0.50 2 d SP
O4A O 0.2870(19) 0.6352(16) 0.6003(17) 0.176(9) Uiso 0.50 1 d P
O4B O 0.2196(18) 0.6360(15) 0.5920(16) 0.161(8) Uiso 0.50 1 d P
O5 O 0.0279(17) 0.5354(15) 0.5417(16) 0.199(11) Uiso 0.50 1 d P
O6A O 0.461(2) 0.677(2) 0.509(3) 0.243(16) Uiso 0.50 1 d P
O6B O 0.409(2) 0.6697(19) 0.545(2) 0.194(10) Uiso 0.50 1 d P
O7A O 0.129(3) 0.262(3) 0.503(3) 0.30(2) Uiso 0.50 1 d P
O7B O 0.090(3) 0.324(3) 0.496(3) 0.32(2) Uiso 0.50 1 d P
N1 N 0.1679(4) 0.3098(3) 0.1456(5) 0.0569(15) Uani 1 1 d .
N2 N 0.2067(4) 0.4361(3) 0.2627(4) 0.0535(14) Uani 1 1 d .
N3 N 0.0591(7) 0.5000 0.0711(8) 0.071(2) Uani 1 2 d S
N4 N 0.0000 0.5000 0.0000 0.054(3) Uani 1 4 d S
C1 C 0.1322(5) 0.3284(4) -0.0763(6) 0.0591(19) Uani 1 1 d .
C2 C 0.1080(6) 0.3297(5) -0.1804(6) 0.068(2) Uani 1 1 d .
H2 H 0.1116 0.3744 -0.2138 0.082 Uiso 1 1 calc R
C3 C 0.0786(5) 0.2671(5) -0.2375(6) 0.067(2) Uani 1 1 d .
H3 H 0.0626 0.2700 -0.3082 0.081 Uiso 1 1 calc R
C4 C 0.0730(6) 0.2009(6) -0.1906(7) 0.082(3) Uani 1 1 d .
H4 H 0.0538 0.1583 -0.2287 0.098 Uiso 1 1 calc R
C5 C 0.0961(6) 0.1981(5) -0.0862(7) 0.075(2) Uani 1 1 d .
H5 H 0.0905 0.1532 -0.0542 0.090 Uiso 1 1 calc R
C6 C 0.1285(5) 0.2618(4) -0.0246(5) 0.0527(17) Uani 1 1 d .
C7 C 0.1480(5) 0.2521(4) 0.0857(6) 0.0589(18) Uani 1 1 d .
C8 C 0.1471(6) 0.1766(4) 0.1282(7) 0.075(2) Uani 1 1 d .
H8A H 0.2032 0.1510 0.1245 0.112 Uiso 1 1 calc R
H8B H 0.0942 0.1498 0.0897 0.112 Uiso 1 1 calc R
H8C H 0.1431 0.1799 0.1979 0.112 Uiso 1 1 calc R
C9 C 0.1843(6) 0.3010(5) 0.2546(6) 0.068(2) Uani 1 1 d .
H9A H 0.2167 0.2546 0.2748 0.082 Uiso 1 1 calc R
H9B H 0.1252 0.2993 0.2741 0.082 Uiso 1 1 calc R
C10 C 0.2417(6) 0.3646(4) 0.3084(6) 0.0613(19) Uani 1 1 d .
H10A H 0.2399 0.3643 0.3797 0.074 Uiso 1 1 calc R
H10B H 0.3060 0.3583 0.3045 0.074 Uiso 1 1 calc R
C11 C 0.2703(7) 0.5000 0.3036(7) 0.055(2) Uani 1 2 d S
C12 C 0.2998(11) 0.5000 0.4208(10) 0.086(4) Uani 1 2 d S
H12A H 0.3352 0.4560 0.4438 0.128 Uiso 0.50 1 calc PR
H12B H 0.2453 0.5009 0.4480 0.128 Uiso 1 2 calc SR
H12C H 0.3372 0.5430 0.4437 0.128 Uiso 0.50 1 calc PR
C13 C 0.3561(7) 0.5000 0.2588(8) 0.057(3) Uani 1 2 d S
C14 C 0.4473(8) 0.5000 0.3224(8) 0.066(3) Uani 1 2 d S
H14 H 0.4554 0.5000 0.3927 0.079 Uiso 1 2 calc SR
C15 C 0.5233(9) 0.5000 0.2813(12) 0.077(3) Uani 1 2 d S
H15 H 0.5826 0.5000 0.3242 0.092 Uiso 1 2 calc SR
C16 C 0.5139(9) 0.5000 0.1791(11) 0.073(3) Uani 1 2 d S
H16 H 0.5665 0.5000 0.1525 0.088 Uiso 1 2 calc SR
C17 C 0.4239(8) 0.5000 0.1130(9) 0.066(3) Uani 1 2 d S
H17 H 0.4170 0.5000 0.0428 0.079 Uiso 1 2 calc SR
C18 C 0.3457(6) 0.5000 0.1543(7) 0.046(2) Uani 1 2 d S
C19 C 0.1157(6) 0.4579(5) 0.2886(6) 0.066(2) Uani 1 1 d .
H19A H 0.0629 0.4388 0.2381 0.079 Uiso 1 1 calc R
H19B H 0.1128 0.4388 0.3549 0.079 Uiso 1 1 calc R
Cl1 Cl 0.1961(4) 0.5000 0.6895(4) 0.0760(16) Uani 0.50 2 d SP

loop_
_atom_site_aniso_label
_atom_site_aniso_U_11
_atom_site_aniso_U_22
_atom_site_aniso_U_33
_atom_site_aniso_U_23
_atom_site_aniso_U_13
_atom_site_aniso_U_12
Cu1 0.0720(6) 0.0329(5) 0.0626(6) 0.0005(4) 0.0193(4) -0.0064(4)
O1 0.066(4) 0.032(3) 0.055(3) 0.000 0.023(3) 0.000
O2 0.108(4) 0.038(3) 0.067(3) -0.010(2) 0.030(3) -0.008(3)
N1 0.065(4) 0.035(3) 0.076(4) 0.007(3) 0.027(3) 0.003(3)
N2 0.063(3) 0.039(3) 0.061(3) 0.000(3) 0.020(3) -0.008(3)
N3 0.066(6) 0.053(6) 0.091(7) 0.000 0.012(5) 0.000
N4 0.047(7) 0.051(8) 0.060(7) 0.000 0.001(6) 0.000
C1 0.064(5) 0.041(4) 0.077(5) -0.011(3) 0.025(4) 0.003(4)
C2 0.081(5) 0.056(5) 0.071(5) -0.007(4) 0.023(4) 0.005(4)
C3 0.069(5) 0.069(6) 0.067(4) -0.027(4) 0.024(4) -0.011(4)
C4 0.086(6) 0.074(7) 0.093(6) -0.033(5) 0.036(5) -0.027(5)
C5 0.071(5) 0.057(5) 0.107(7) -0.010(5) 0.043(5) -0.010(4)
C6 0.052(4) 0.034(4) 0.077(4) -0.008(3) 0.025(3) -0.005(3)
C7 0.051(4) 0.038(4) 0.094(5) -0.009(4) 0.031(4) -0.003(3)
C8 0.088(6) 0.034(4) 0.106(6) 0.010(4) 0.030(5) -0.006(4)
C9 0.080(5) 0.053(5) 0.076(5) 0.018(4) 0.025(4) 0.000(4)
C10 0.073(5) 0.046(5) 0.069(4) 0.007(4) 0.025(4) -0.006(4)
C11 0.072(7) 0.035(5) 0.059(6) 0.000 0.017(5) 0.000
C12 0.118(11) 0.058(8) 0.086(8) 0.000 0.034(7) 0.000
C13 0.056(6) 0.039(6) 0.080(7) 0.000 0.022(5) 0.000
C14 0.070(7) 0.057(8) 0.062(6) 0.000 -0.003(6) 0.000
C15 0.060(7) 0.049(7) 0.114(10) 0.000 0.006(7) 0.000
C16 0.065(7) 0.053(7) 0.113(10) 0.000 0.042(7) 0.000
C17 0.083(8) 0.033(6) 0.086(7) 0.000 0.029(6) 0.000
C18 0.048(6) 0.029(5) 0.062(6) 0.000 0.011(5) 0.000
C19 0.078(5) 0.058(5) 0.070(4) -0.002(4) 0.033(4) -0.004(4)
Cl1 0.073(4) 0.065(4) 0.076(3) 0.000 -0.010(3) 0.000

loop_
_atom_type_symbol
_atom_type_description
_atom_type_scat_dispersion_real
_atom_type_scat_dispersion_imag
_atom_type_scat_source
C C 0.0033 0.0016 'International Tables Vol C Tables 4.2.6.8 and 6.1.1.4'
H H 0.0000 0.0000 'International Tables Vol C Tables 4.2.6.8 and 6.1.1.4'
Cl Cl 0.1484 0.1585 'International Tables Vol C Tables 4.2.6.8 and 6.1.1.4'
Cu Cu 0.3201 1.2651 'International Tables Vol C Tables 4.2.6.8 and 6.1.1.4'
N N 0.0061 0.0033 'International Tables Vol C Tables 4.2.6.8 and 6.1.1.4'
O O 0.0106 0.0060 'International Tables Vol C Tables 4.2.6.8 and 6.1.1.4'

loop_
_geom_angle_atom_site_label_1
_geom_angle_atom_site_label_2
_geom_angle_atom_site_label_3
_geom_angle
_geom_angle_site_symmetry_1
_geom_angle_site_symmetry_3
O2 Cu1 N1 93.3(2) . .
O2 Cu1 O1 90.0(2) . .
N1 Cu1 O1 154.0(3) . .
O2 Cu1 N2 179.8(2) . .
N1 Cu1 N2 86.5(2) . .
O1 Cu1 N2 90.2(2) . .
O2 Cu1 N3 89.8(3) . .
N1 Cu1 N3 122.2(3) . .
O1 Cu1 N3 83.5(2) . .
N2 Cu1 N3 90.3(3) . .
C18 O1 Cu1 113.0(3) . .
C18 O1 Cu1 113.0(3) . 6_565
Cu1 O1 Cu1 105.2(3) . 6_565
C1 O2 Cu1 126.9(5) . .
O3A O3B Cl1 105(3) . .
O5 O5 O5 90.000(2) 2_556 6_565
O5 O5 O5 46.0(15) 2_556 5_566
O5 O5 O5 44.0(15) 6_565 5_566
O6B O6A O6A 161(6) . 2_656
C7 N1 C9 120.2(7) . .
C7 N1 Cu1 128.4(5) . .
C9 N1 Cu1 111.3(5) . .
C10 N2 C11 112.9(6) . .
C10 N2 C19 111.9(6) . .
C11 N2 C19 103.1(6) . .
C10 N2 Cu1 101.3(4) . .
C11 N2 Cu1 117.4(5) . .
C19 N2 Cu1 110.6(4) . .
N4 N3 Cu1 125.7(4) . 6_565
N4 N3 Cu1 125.7(4) . .
Cu1 N3 Cu1 82.0(3) 6_565 .
N3 N4 N3 180 . 5_565
O2 C1 C2 116.6(7) . .
O2 C1 C6 123.2(7) . .
C2 C1 C6 119.9(7) . .
C1 C2 C3 122.2(8) . .
C4 C3 C2 120.1(8) . .
C3 C4 C5 118.9(8) . .
C4 C5 C6 122.5(9) . .
C1 C6 C5 116.4(7) . .
C1 C6 C7 126.3(7) . .
C5 C6 C7 117.1(7) . .
N1 C7 C6 119.9(7) . .
N1 C7 C8 120.8(7) . .
C6 C7 C8 119.3(7) . .
N1 C9 C10 110.4(6) . .
N2 C10 C9 111.2(6) . .
N2 C11 N2 99.7(8) . 6_565
N2 C11 C13 111.0(6) . .
N2 C11 C13 111.0(6) 6_565 .
N2 C11 C12 112.2(6) . .
N2 C11 C12 112.2(6) 6_565 .
C13 C11 C12 110.3(9) . .
C18 C13 C14 118.7(9) . .
C18 C13 C11 120.1(9) . .
C14 C13 C11 121.2(10) . .
C15 C14 C13 120.6(11) . .
C16 C15 C14 121.2(11) . .
C15 C16 C17 119.9(11) . .
C18 C17 C16 119.3(10) . .
O1 C18 C13 121.2(8) . .
O1 C18 C17 118.5(9) . .
C13 C18 C17 120.3(9) . .
C19 C19 N2 105.0(4) 6_565 .

loop_
_geom_bond_atom_site_label_1
_geom_bond_atom_site_label_2
_geom_bond_distance
_geom_bond_site_symmetry_2
Cu1 O2 1.880(5) .
Cu1 N1 1.945(6) .
Cu1 O1 1.987(4) .
Cu1 N2 2.072(6) .
Cu1 N3 2.406(8) .
O1 C18 1.330(11) .
O1 Cu1 1.987(4) 6_565
O2 C1 1.321(9) .
O3A O3B 0.59(2) .
O3B Cl1 2.144(19) .
O4A O4B 0.98(3) .
O5 O5 1.23(4) 2_556
O5 O5 1.28(5) 6_565
O5 O5 1.77(5) 5_566
O6A O6B 1.01(3) .
O6A O6A 1.23(7) 2_656
O7A O7B 1.24(7) .
N1 C7 1.309(9) .
N1 C9 1.445(9) .
N2 C10 1.469(10) .
N2 C11 1.506(9) .
N2 C19 1.519(9) .
N3 N4 1.136(11) .
N3 Cu1 2.406(8) 6_565
N4 N3 1.136(11) 5_565
C1 C2 1.369(10) .
C1 C6 1.396(10) .
C2 C3 1.377(11) .
C3 C4 1.362(13) .
C4 C5 1.374(12) .
C5 C6 1.432(11) .
C6 C7 1.461(10) .
C7 C8 1.478(10) .
C9 C10 1.506(11) .
C11 N2 1.506(9) 6_565
C11 C13 1.527(14) .
C11 C12 1.541(16) .
C13 C18 1.386(14) .
C13 C14 1.417(15) .
C14 C15 1.365(18) .
C15 C16 1.355(17) .
C16 C17 1.418(18) .
C17 C18 1.395(14) .
C19 C19 1.516(17) 6_565
